data_7036430
loop_
_publ_author_name
'Qin, Jian-Hua'
'Wang, Hua-Rui'
'Pan, Qi'
'Zang, Shuang-Quan'
'Hou, Hongwei'
'Fan, Yaoting'

_publ_section_title
;
 Influence of ionic liquids on the syntheses and structures of Mn(ii)
 coordination polymers based on multidentate N-heterocyclic aromatic
 ligands and bridging carboxylate ligands.
;
_journal_issue 40
_journal_name_full 'Dalton transactions (Cambridge, England : 2003)'
_journal_page_first 17639
_journal_page_last 17651
_journal_paper_doi 10.1039/c5dt03026a
_journal_volume 44
_journal_year 2015
_chemical_formula_sum 'C26 H21 Mn2 N11 O10'
_chemical_formula_weight 757.42
_chemical_name_systematic
;

 ?

;
_space_group_IT_number 14
_symmetry_cell_setting monoclinic
_symmetry_space_group_name_Hall '-P 2ybc'
_symmetry_space_group_name_H-M 'P 1 21/c 1'
_atom_sites_solution_hydrogens geom
_atom_sites_solution_primary direct
_atom_sites_solution_secondary difmap
_audit_creation_method SHELXL-97
_audit_update_record
;
2015-08-27 deposited with the CCDC.
2015-09-07 downloaded from the CCDC.
;
_cell_angle_alpha 90.00
_cell_angle_beta 101.27(3)
_cell_angle_gamma 90.00
_cell_formula_units_Z 4
_cell_length_a 16.001(3)
_cell_length_b 10.142(2)
_cell_length_c 19.287(4)
_cell_measurement_reflns_used 8570
_cell_measurement_temperature 293(2)
_cell_measurement_theta_max 27.8764
_cell_measurement_theta_min 1.8409
_cell_volume 3069.6(11)
_computing_cell_refinement 'Bruker XSCANS'
_computing_data_collection 'Bruker XSCANS'
_computing_data_reduction 'Bruker SHELXTL'
_computing_molecular_graphics 'Bruker SHELXTL'
_computing_publication_material 'Bruker SHELXTL'
_computing_structure_refinement 'SHELXL-97 (Sheldrick, 1997)'
_computing_structure_solution 'SHELXS-97 (Sheldrick, 1990)'
_diffrn_ambient_temperature 293(2)
_diffrn_detector_area_resol_mean none
_diffrn_measured_fraction_theta_full 0.980
_diffrn_measured_fraction_theta_max 0.980
_diffrn_measurement_device_type 'Bruker P4'
_diffrn_measurement_method '\w scans'
_diffrn_radiation_monochromator graphite
_diffrn_radiation_source 'fine-focus sealed tube'
_diffrn_radiation_type MoK\a
_diffrn_radiation_wavelength 0.71073
_diffrn_reflns_av_R_equivalents 0.0340
_diffrn_reflns_av_sigmaI/netI 0.0370
_diffrn_reflns_limit_h_max 19
_diffrn_reflns_limit_h_min -19
_diffrn_reflns_limit_k_max 12
_diffrn_reflns_limit_k_min -8
_diffrn_reflns_limit_l_max 22
_diffrn_reflns_limit_l_min -23
_diffrn_reflns_number 16294
_diffrn_reflns_theta_full 25.50
_diffrn_reflns_theta_max 25.50
_diffrn_reflns_theta_min 2.15
_diffrn_standards_decay_% none
_diffrn_standards_interval_count none
_diffrn_standards_interval_time none
_diffrn_standards_number none
_exptl_absorpt_coefficient_mu 0.898
_exptl_absorpt_correction_T_max 0.8133
_exptl_absorpt_correction_T_min 0.7323
_exptl_absorpt_correction_type multi-scan
_exptl_absorpt_process_details SADABS
_exptl_crystal_colour YELLOW
_exptl_crystal_density_diffrn 1.639
_exptl_crystal_density_method 'not measured'
_exptl_crystal_description BLOCK
_exptl_crystal_F_000 1536
_exptl_crystal_size_max 0.37
_exptl_crystal_size_mid 0.28
_exptl_crystal_size_min 0.24
_refine_diff_density_max 1.528
_refine_diff_density_min -0.585
_refine_diff_density_rms 0.088
_refine_ls_extinction_method none
_refine_ls_goodness_of_fit_ref 1.087
_refine_ls_hydrogen_treatment constr
_refine_ls_matrix_type full
_refine_ls_number_parameters 439
_refine_ls_number_reflns 5597
_refine_ls_number_restraints 96
_refine_ls_restrained_S_all 1.131
_refine_ls_R_factor_all 0.0679
_refine_ls_R_factor_gt 0.0594
_refine_ls_shift/su_max 0.001
_refine_ls_shift/su_mean 0.000
_refine_ls_structure_factor_coef Fsqd
_refine_ls_weighting_details 'calc w=1/[\s^2^(Fo^2^)+(0.0798P)^2^+4.4999P] where P=(Fo^2^+2Fc^2^)/3'
_refine_ls_weighting_scheme calc
_refine_ls_wR_factor_gt 0.1487
_refine_ls_wR_factor_ref 0.1564
_reflns_number_gt 4996
_reflns_number_total 5597
_reflns_threshold_expression >2sigma(I)
_cod_data_source_file c5dt03026a2.cif
_cod_data_source_block complex6
_cod_depositor_comments
;
The following automatic conversions were performed:

'_symmetry_cell_setting' value 'Monoclinic' changed to 'monoclinic'
according to
/usr/data/users/saulius/crontab/automatic-downloads/rss-feeds/RSC/lib/dictionaries/cif_core.dic
dictionary named 'cif_core.dic' version 2.4.2 from 2011-04-26.

'_exptl_absorpt_correction_type' value 'MULTI-SCAN' changed to
'multi-scan' according to
/usr/data/users/saulius/crontab/automatic-downloads/rss-feeds/RSC/lib/dictionaries/cif_core.dic
dictionary named 'cif_core.dic' version 2.4.2 from 2011-04-26.

'_refine_ls_hydrogen_treatment' value 'CONSTR' changed to 'constr'
according to
/usr/data/users/saulius/crontab/automatic-downloads/rss-feeds/RSC/lib/dictionaries/cif_core.dic
dictionary named 'cif_core.dic' version 2.4.2 from 2011-04-26.

Automatic conversion script
Id: cif_fix_values 3271 2015-04-21 07:52:19Z andrius 

 Adding full bibliography for 7036425--7036431.cif.
;
_cod_original_cell_volume 3069.5(11)
_cod_original_sg_symbol_H-M P2(1)/c
_cod_database_code 7036430

loop_
_symmetry_equiv_pos_as_xyz
'x, y, z'
'-x, y+1/2, -z+1/2'
'-x, -y, -z'
'x, -y-1/2, z-1/2'

loop_
_atom_site_label
_atom_site_type_symbol
_atom_site_fract_x
_atom_site_fract_y
_atom_site_fract_z
_atom_site_U_iso_or_equiv
_atom_site_adp_type
_atom_site_occupancy
_atom_site_symmetry_multiplicity
_atom_site_calc_flag
_atom_site_refinement_flags
Mn1 Mn 0.29321(4) 0.96302(5) 0.46873(3) 0.02638(18) Uani 1 1 d .
Mn2 Mn 0.22380(4) 0.80526(5) 0.65689(3) 0.02926(19) Uani 1 1 d .
O1 O 0.3574(2) 0.8177(2) 0.53525(16) 0.0390(7) Uani 1 1 d .
O2 O 0.32177(19) 0.7014(3) 0.62310(15) 0.0380(7) Uani 1 1 d .
O3 O 0.3174(3) 0.2099(3) 0.61002(19) 0.0599(10) Uani 1 1 d .
O4 O 0.3682(2) 0.1142(3) 0.52275(17) 0.0425(7) Uani 1 1 d .
O5 O 0.4509(3) 0.3748(4) 0.3343(2) 0.0802(13) Uani 1 1 d .
H5 H 0.4620 0.3889 0.2952 0.120 Uiso 1 1 calc R
O6 O 0.4251(4) 0.5846(4) 0.3267(2) 0.107(2) Uani 1 1 d .
O7 O 0.3001(2) 0.9868(3) 0.69142(17) 0.0474(8) Uani 1 1 d .
H1W H 0.2807 1.0505 0.6643 0.071 Uiso 1 1 d R
H2W H 0.3338 0.9821 0.7313 0.071 Uiso 1 1 d R
O8 O 0.13765(16) 0.6415(2) 0.61163(14) 0.0569(9) Uani 1 1 d .
H3W H 0.1336 0.6272 0.5677 0.085 Uiso 1 1 d R
H4W H 0.1514 0.6008 0.6507 0.085 Uiso 1 1 d R
O9 O 0.05982(16) 0.6829(2) 0.46935(14) 0.0622(10) Uani 1 1 d RU
H5W H 0.1062 0.6586 0.4581 0.093 Uiso 1 1 d R
H6W H 0.0139 0.7133 0.4449 0.093 Uiso 1 1 d R
O10 O 0.1691(4) 0.3688(5) 0.6380(3) 0.1110(18) Uani 1 1 d U
H7W H 0.2085 0.3116 0.6417 0.166 Uiso 1 1 d R
H8W H 0.1351 0.3092 0.6185 0.166 Uiso 1 1 d R
N1 N 0.4801(3) 0.5576(6) 0.7842(2) 0.0756(16) Uani 1 1 d .
N2 N 0.3832(2) 0.5357(3) 0.88775(16) 0.0280(7) Uani 1 1 d .
N3 N 0.2369(2) 0.6721(3) 0.88134(17) 0.0299(7) Uani 1 1 d .
N4 N 0.16401(19) 0.7451(3) 0.86394(17) 0.0299(7) Uani 1 1 d .
N5 N 0.2290(2) 0.7409(3) 0.77004(17) 0.0327(7) Uani 1 1 d .
N6 N 0.1129(2) 0.9003(3) 0.69362(17) 0.0303(7) Uani 1 1 d .
N7 N 0.1579(2) 0.9382(3) 0.57165(17) 0.0327(7) Uani 1 1 d .
N8 N 0.1806(2) 0.9926(3) 0.51412(17) 0.0337(7) Uani 1 1 d .
N9 N 0.0747(2) 1.1155(4) 0.54123(19) 0.0441(9) Uani 1 1 d .
N10 N 0.2062(2) 1.1432(4) 0.40633(18) 0.0403(8) Uani 1 1 d U
N11 N 0.1139(5) 1.3702(7) 0.3658(4) 0.113(2) Uani 1 1 d U
C1 C 0.4581(2) 0.4749(4) 0.8935(2) 0.0351(9) Uani 1 1 d .
H1 H 0.4788 0.4253 0.9338 0.042 Uiso 1 1 calc R
C2 C 0.5054(3) 0.4834(6) 0.8419(3) 0.0585(14) Uani 1 1 d .
H2 H 0.5562 0.4366 0.8469 0.070 Uiso 1 1 calc R
C3 C 0.4045(3) 0.6175(7) 0.7777(3) 0.0671(17) Uani 1 1 d .
H3 H 0.3845 0.6683 0.7377 0.080 Uiso 1 1 calc R
C4 C 0.3557(2) 0.6057(4) 0.8286(2) 0.0351(9) Uani 1 1 d .
C5 C 0.2740(2) 0.6727(4) 0.8251(2) 0.0303(8) Uani 1 1 d .
C6 C 0.1615(2) 0.7834(4) 0.79747(19) 0.0272(8) Uani 1 1 d .
C7 C 0.0944(2) 0.8651(4) 0.7556(2) 0.0301(8) Uani 1 1 d .
C8 C 0.0198(3) 0.9072(4) 0.7761(2) 0.0375(9) Uani 1 1 d .
H8A H 0.0069 0.8812 0.8191 0.045 Uiso 1 1 calc R
C9 C -0.0341(3) 0.9885(5) 0.7305(3) 0.0472(11) Uani 1 1 d .
H9 H -0.0846 1.0172 0.7425 0.057 Uiso 1 1 calc R
C10 C -0.0139(3) 1.0278(5) 0.6671(3) 0.0465(11) Uani 1 1 d .
H10 H -0.0498 1.0839 0.6367 0.056 Uiso 1 1 calc R
C11 C 0.0609(2) 0.9817(4) 0.6499(2) 0.0336(9) Uani 1 1 d .
C12 C 0.0948(3) 1.0136(4) 0.5861(2) 0.0355(9) Uani 1 1 d .
C13 C 0.1306(3) 1.0979(4) 0.4976(2) 0.0386(10) Uani 1 1 d .
C14 C 0.1440(3) 1.1833(5) 0.4396(3) 0.0501(11) Uani 1 1 d U
C15 C 0.0992(5) 1.2958(7) 0.4189(4) 0.0915(19) Uani 1 1 d U
H15 H 0.0567 1.3213 0.4428 0.110 Uiso 1 1 calc R
C16 C 0.1740(5) 1.3279(7) 0.3318(4) 0.0922(19) Uani 1 1 d U
H16 H 0.1844 1.3753 0.2931 0.111 Uiso 1 1 calc R
C17 C 0.2206(4) 1.2167(5) 0.3526(3) 0.0570(12) Uani 1 1 d U
H17 H 0.2632 1.1918 0.3286 0.068 Uiso 1 1 calc R
C18 C 0.3462(2) 0.7103(3) 0.5651(2) 0.0274(8) Uani 1 1 d .
C19 C 0.3642(2) 0.5854(3) 0.5293(2) 0.0267(8) Uani 1 1 d .
C20 C 0.3522(3) 0.4636(3) 0.5597(2) 0.0294(8) Uani 1 1 d .
H20 H 0.3350 0.4604 0.6030 0.035 Uiso 1 1 calc R
C21 C 0.3659(3) 0.3471(4) 0.5256(2) 0.0323(8) Uani 1 1 d .
C22 C 0.3922(3) 0.3537(4) 0.4614(2) 0.0372(9) Uani 1 1 d .
H22 H 0.4025 0.2760 0.4388 0.045 Uiso 1 1 calc R
C23 C 0.4034(3) 0.4738(4) 0.4299(2) 0.0343(9) Uani 1 1 d .
C24 C 0.3895(2) 0.5902(4) 0.4648(2) 0.0318(8) Uani 1 1 d .
H24 H 0.3975 0.6713 0.4446 0.038 Uiso 1 1 calc R
C25 C 0.3490(3) 0.2142(4) 0.5563(2) 0.0399(10) Uani 1 1 d .
C26 C 0.4264(3) 0.4825(5) 0.3592(3) 0.0485(11) Uani 1 1 d .

loop_
_atom_site_aniso_label
_atom_site_aniso_U_11
_atom_site_aniso_U_22
_atom_site_aniso_U_33
_atom_site_aniso_U_23
_atom_site_aniso_U_13
_atom_site_aniso_U_12
Mn1 0.0346(3) 0.0228(3) 0.0232(3) -0.0018(2) 0.0091(2) 0.0019(2)
Mn2 0.0343(3) 0.0297(3) 0.0260(3) 0.0036(2) 0.0113(2) 0.0087(2)
O1 0.0559(18) 0.0206(13) 0.0377(16) 0.0030(11) 0.0023(14) 0.0008(12)
O2 0.0507(17) 0.0341(15) 0.0338(16) -0.0019(11) 0.0193(14) 0.0108(12)
O3 0.105(3) 0.0251(15) 0.056(2) 0.0007(14) 0.031(2) -0.0117(16)
O4 0.0521(18) 0.0236(13) 0.0488(18) -0.0069(12) 0.0021(14) 0.0003(12)
O5 0.128(4) 0.070(3) 0.057(2) -0.010(2) 0.052(3) 0.013(3)
O6 0.216(6) 0.065(3) 0.062(3) 0.001(2) 0.088(4) -0.009(3)
O7 0.0563(19) 0.0390(16) 0.0432(18) 0.0027(14) 0.0004(15) -0.0034(14)
O8 0.060(2) 0.0496(19) 0.057(2) -0.0018(16) 0.0025(17) -0.0043(16)
O9 0.064(2) 0.074(2) 0.052(2) 0.0046(18) 0.0206(18) 0.0114(18)
O10 0.126(4) 0.067(3) 0.150(5) -0.004(3) 0.052(4) -0.008(3)
N1 0.053(3) 0.135(5) 0.044(3) 0.026(3) 0.024(2) 0.040(3)
N2 0.0309(16) 0.0286(16) 0.0249(16) 0.0037(12) 0.0060(13) 0.0009(12)
N3 0.0316(16) 0.0346(16) 0.0255(17) 0.0046(13) 0.0104(13) 0.0007(13)
N4 0.0305(16) 0.0312(16) 0.0306(17) 0.0040(13) 0.0122(14) 0.0003(13)
N5 0.0314(16) 0.0393(18) 0.0295(17) 0.0070(14) 0.0107(14) 0.0079(14)
N6 0.0303(16) 0.0345(17) 0.0278(17) 0.0028(13) 0.0098(13) 0.0064(13)
N7 0.0380(18) 0.0365(17) 0.0247(17) 0.0045(13) 0.0093(14) 0.0094(14)
N8 0.0380(18) 0.0380(17) 0.0263(17) 0.0049(14) 0.0097(14) 0.0092(14)
N9 0.046(2) 0.054(2) 0.035(2) 0.0178(17) 0.0153(17) 0.0233(17)
N10 0.0459(19) 0.0448(19) 0.0317(18) 0.0061(15) 0.0115(15) 0.0092(15)
N11 0.128(4) 0.114(4) 0.112(4) 0.075(3) 0.064(3) 0.067(3)
C1 0.031(2) 0.039(2) 0.035(2) 0.0026(17) 0.0063(17) 0.0032(16)
C2 0.039(2) 0.097(4) 0.041(3) 0.012(3) 0.012(2) 0.026(3)
C3 0.046(3) 0.122(5) 0.039(3) 0.032(3) 0.021(2) 0.031(3)
C4 0.033(2) 0.049(2) 0.024(2) 0.0061(17) 0.0072(16) 0.0027(17)
C5 0.0313(19) 0.0351(19) 0.026(2) 0.0074(15) 0.0087(16) 0.0010(15)
C6 0.0284(18) 0.0300(18) 0.0250(19) 0.0019(15) 0.0096(15) -0.0010(14)
C7 0.0302(19) 0.0326(19) 0.028(2) -0.0005(15) 0.0079(16) -0.0003(15)
C8 0.034(2) 0.044(2) 0.038(2) 0.0041(18) 0.0152(18) 0.0058(17)
C9 0.038(2) 0.059(3) 0.050(3) 0.003(2) 0.022(2) 0.015(2)
C10 0.038(2) 0.060(3) 0.043(3) 0.012(2) 0.013(2) 0.022(2)
C11 0.033(2) 0.037(2) 0.032(2) 0.0066(16) 0.0089(17) 0.0091(16)
C12 0.034(2) 0.042(2) 0.031(2) 0.0037(17) 0.0073(17) 0.0132(17)
C13 0.042(2) 0.045(2) 0.031(2) 0.0082(18) 0.0112(18) 0.0155(18)
C14 0.052(2) 0.060(3) 0.041(2) 0.018(2) 0.017(2) 0.024(2)
C15 0.100(4) 0.097(4) 0.091(4) 0.056(3) 0.052(3) 0.057(3)
C16 0.105(4) 0.101(4) 0.082(4) 0.056(3) 0.046(3) 0.043(3)
C17 0.063(3) 0.064(3) 0.048(3) 0.021(2) 0.023(2) 0.012(2)
C18 0.0294(18) 0.0238(18) 0.028(2) -0.0019(14) 0.0025(15) 0.0046(14)
C19 0.0314(18) 0.0211(16) 0.0282(19) 0.0003(14) 0.0072(15) 0.0005(14)
C20 0.040(2) 0.0248(18) 0.0257(19) 0.0002(14) 0.0133(16) -0.0001(15)
C21 0.042(2) 0.0209(17) 0.034(2) -0.0023(15) 0.0070(17) 0.0000(15)
C22 0.050(2) 0.0294(19) 0.034(2) -0.0099(16) 0.0122(19) 0.0023(17)
C23 0.035(2) 0.039(2) 0.030(2) -0.0036(17) 0.0102(17) 0.0021(17)
C24 0.038(2) 0.0266(18) 0.032(2) 0.0029(15) 0.0110(17) -0.0013(15)
C25 0.058(3) 0.0227(19) 0.039(2) -0.0026(17) 0.008(2) -0.0029(17)
C26 0.049(3) 0.065(3) 0.034(2) -0.005(2) 0.013(2) 0.004(2)

loop_
_atom_type_symbol
_atom_type_description
_atom_type_scat_dispersion_real
_atom_type_scat_dispersion_imag
_atom_type_scat_source
C C 0.0033 0.0016 'International Tables Vol C Tables 4.2.6.8 and 6.1.1.4'
H H 0.0000 0.0000 'International Tables Vol C Tables 4.2.6.8 and 6.1.1.4'
N N 0.0061 0.0033 'International Tables Vol C Tables 4.2.6.8 and 6.1.1.4'
O O 0.0106 0.0060 'International Tables Vol C Tables 4.2.6.8 and 6.1.1.4'
Mn Mn 0.3368 0.7283 'International Tables Vol C Tables 4.2.6.8 and 6.1.1.4'

loop_
_geom_angle_atom_site_label_1
_geom_angle_atom_site_label_2
_geom_angle_atom_site_label_3
_geom_angle
_geom_angle_site_symmetry_1
_geom_angle_site_symmetry_3
O1 Mn1 O4 92.62(12) . 1_565
O1 Mn1 N8 101.38(12) . .
O4 Mn1 N8 97.92(13) 1_565 .
O1 Mn1 N3 96.24(12) . 4_575
O4 Mn1 N3 159.52(12) 1_565 4_575
N8 Mn1 N3 98.37(13) . 4_575
O1 Mn1 N2 97.01(12) . 4_575
O4 Mn1 N2 87.73(12) 1_565 4_575
N8 Mn1 N2 160.45(12) . 4_575
N3 Mn1 N2 72.91(11) 4_575 4_575
O1 Mn1 N10 170.74(12) . .
O4 Mn1 N10 85.08(13) 1_565 .
N8 Mn1 N10 70.15(12) . .
N3 Mn1 N10 88.86(12) 4_575 .
N2 Mn1 N10 91.87(11) 4_575 .
O2 Mn2 O8 86.94(11) . .
O2 Mn2 N7 110.50(12) . .
O8 Mn2 N7 89.68(12) . .
O2 Mn2 O7 96.23(12) . .
O8 Mn2 O7 172.40(11) . .
N7 Mn2 O7 82.74(13) . .
O2 Mn2 N6 175.13(12) . .
O8 Mn2 N6 88.68(11) . .
N7 Mn2 N6 71.59(11) . .
O7 Mn2 N6 88.38(12) . .
O2 Mn2 N5 105.44(12) . .
O8 Mn2 N5 93.79(11) . .
N7 Mn2 N5 144.02(12) . .
O7 Mn2 N5 92.02(12) . .
N6 Mn2 N5 72.71(12) . .
C18 O1 Mn1 142.5(3) . .
C18 O2 Mn2 128.4(2) . .
C25 O4 Mn1 131.7(3) . 1_545
C26 O5 H5 109.5 . .
Mn2 O7 H1W 109.3 . .
Mn2 O7 H2W 115.9 . .
H1W O7 H2W 133.6 . .
Mn2 O8 H3W 116.1 . .
Mn2 O8 H4W 88.9 . .
H3W O8 H4W 139.3 . .
H5W O9 H6W 131.9 . .
H7W O10 H8W 87.3 . .
C3 N1 C2 117.1(4) . .
C1 N2 C4 117.1(3) . .
C1 N2 Mn1 127.7(3) . 4_576
C4 N2 Mn1 115.2(2) . 4_576
C5 N3 N4 107.0(3) . .
C5 N3 Mn1 116.1(2) . 4_576
N4 N3 Mn1 136.1(2) . 4_576
C6 N4 N3 105.0(3) . .
C5 N5 C6 101.4(3) . .
C5 N5 Mn2 145.0(3) . .
C6 N5 Mn2 113.6(2) . .
C7 N6 C11 120.5(3) . .
C7 N6 Mn2 119.5(2) . .
C11 N6 Mn2 119.6(2) . .
C12 N7 N8 105.8(3) . .
C12 N7 Mn2 117.4(3) . .
N8 N7 Mn2 133.5(2) . .
C13 N8 N7 106.1(3) . .
C13 N8 Mn1 121.3(3) . .
N7 N8 Mn1 130.7(2) . .
C12 N9 C13 101.2(3) . .
C17 N10 C14 117.2(4) . .
C17 N10 Mn1 128.9(3) . .
C14 N10 Mn1 113.0(3) . .
C15 N11 C16 116.6(5) . .
N2 C1 C2 121.8(4) . .
N2 C1 H1 119.1 . .
C2 C1 H1 119.1 . .
N1 C2 C1 121.4(4) . .
N1 C2 H2 119.3 . .
C1 C2 H2 119.3 . .
N1 C3 C4 121.5(5) . .
N1 C3 H3 119.2 . .
C4 C3 H3 119.2 . .
N2 C4 C3 121.0(4) . .
N2 C4 C5 115.2(3) . .
C3 C4 C5 123.7(4) . .
N3 C5 N5 112.8(3) . .
N3 C5 C4 119.7(3) . .
N5 C5 C4 127.4(3) . .
N4 C6 N5 113.8(3) . .
N4 C6 C7 125.2(3) . .
N5 C6 C7 121.0(3) . .
N6 C7 C8 121.5(4) . .
N6 C7 C6 112.2(3) . .
C8 C7 C6 126.2(4) . .
C9 C8 C7 117.7(4) . .
C9 C8 H8A 121.1 . .
C7 C8 H8A 121.1 . .
C8 C9 C10 120.7(4) . .
C8 C9 H9 119.6 . .
C10 C9 H9 119.6 . .
C9 C10 C11 118.5(4) . .
C9 C10 H10 120.8 . .
C11 C10 H10 120.8 . .
N6 C11 C10 121.0(4) . .
N6 C11 C12 112.0(3) . .
C10 C11 C12 127.0(4) . .
N7 C12 N9 113.6(3) . .
N7 C12 C11 117.6(3) . .
N9 C12 C11 128.7(3) . .
N8 C13 N9 113.2(3) . .
N8 C13 C14 119.1(4) . .
N9 C13 C14 127.6(4) . .
N10 C14 C15 120.5(5) . .
N10 C14 C13 114.6(4) . .
C15 C14 C13 124.9(4) . .
N11 C15 C14 122.5(6) . .
N11 C15 H15 118.7 . .
C14 C15 H15 118.7 . .
N11 C16 C17 121.7(5) . .
N11 C16 H16 119.2 . .
C17 C16 H16 119.2 . .
N10 C17 C16 121.4(5) . .
N10 C17 H17 119.3 . .
C16 C17 H17 119.3 . .
O2 C18 O1 124.3(3) . .
O2 C18 C19 118.0(3) . .
O1 C18 C19 117.6(3) . .
C24 C19 C20 119.8(3) . .
C24 C19 C18 120.1(3) . .
C20 C19 C18 120.1(3) . .
C21 C20 C19 120.4(3) . .
C21 C20 H20 119.8 . .
C19 C20 H20 119.8 . .
C22 C21 C20 119.0(3) . .
C22 C21 C25 120.0(3) . .
C20 C21 C25 120.9(4) . .
C21 C22 C23 121.4(3) . .
C21 C22 H22 119.3 . .
C23 C22 H22 119.3 . .
C22 C23 C24 119.0(4) . .
C22 C23 C26 122.0(4) . .
C24 C23 C26 118.9(4) . .
C19 C24 C23 120.3(3) . .
C19 C24 H24 119.8 . .
C23 C24 H24 119.8 . .
O3 C25 O4 125.1(4) . .
O3 C25 C21 119.4(3) . .
O4 C25 C21 115.5(4) . .
O6 C26 O5 120.6(4) . .
O6 C26 C23 123.1(4) . .
O5 C26 C23 116.3(4) . .

loop_
_geom_bond_atom_site_label_1
_geom_bond_atom_site_label_2
_geom_bond_distance
_geom_bond_site_symmetry_2
Mn1 O1 2.087(3) .
Mn1 O4 2.094(3) 1_565
Mn1 N8 2.172(3) .
Mn1 N3 2.222(3) 4_575
Mn1 N2 2.322(3) 4_575
Mn1 N10 2.464(4) .
Mn2 O2 2.095(3) .
Mn2 O8 2.225(3) .
Mn2 N7 2.226(3) .
Mn2 O7 2.237(3) .
Mn2 N6 2.253(3) .
Mn2 N5 2.264(3) .
O1 C18 1.261(4) .
O2 C18 1.259(5) .
O3 C25 1.239(6) .
O4 C25 1.273(5) .
O4 Mn1 2.094(3) 1_545
O5 C26 1.285(6) .
O5 H5 0.8200 .
O6 C26 1.209(6) .
O7 H1W 0.8500 .
O7 H2W 0.8499 .
O8 H3W 0.8500 .
O8 H4W 0.8500 .
O9 H5W 0.8501 .
O9 H6W 0.8500 .
O10 H7W 0.8500 .
O10 H8W 0.8499 .
N1 C3 1.337(6) .
N1 C2 1.338(7) .
N2 C1 1.334(5) .
N2 C4 1.343(5) .
N2 Mn1 2.322(3) 4_576
N3 C5 1.334(5) .
N3 N4 1.366(4) .
N3 Mn1 2.222(3) 4_576
N4 C6 1.333(5) .
N5 C5 1.351(5) .
N5 C6 1.362(5) .
N6 C7 1.335(5) .
N6 C11 1.345(5) .
N7 C12 1.338(5) .
N7 N8 1.352(4) .
N8 C13 1.335(5) .
N9 C12 1.345(5) .
N9 C13 1.355(5) .
N10 C17 1.333(6) .
N10 C14 1.348(6) .
N11 C15 1.330(8) .
N11 C16 1.334(9) .
C1 C2 1.365(6) .
C1 H1 0.9300 .
C2 H2 0.9300 .
C3 C4 1.374(6) .
C3 H3 0.9300 .
C4 C5 1.463(5) .
C6 C7 1.466(5) .
C7 C8 1.395(5) .
C8 C9 1.380(6) .
C8 H8A 0.9300 .
C9 C10 1.383(6) .
C9 H9 0.9300 .
C10 C11 1.385(6) .
C10 H10 0.9300 .
C11 C12 1.475(6) .
C13 C14 1.463(6) .
C14 C15 1.364(7) .
C15 H15 0.9300 .
C16 C17 1.368(8) .
C16 H16 0.9300 .
C17 H17 0.9300 .
C18 C19 1.497(5) .
C19 C24 1.382(5) .
C19 C20 1.396(5) .
C20 C21 1.390(5) .
C20 H20 0.9300 .
C21 C22 1.385(6) .
C21 C25 1.517(5) .
C22 C23 1.388(6) .
C22 H22 0.9300 .
C23 C24 1.397(5) .
C23 C26 1.482(6) .
C24 H24 0.9300 .

loop_
_geom_hbond_atom_site_label_D
_geom_hbond_atom_site_label_H
_geom_hbond_atom_site_label_A
_geom_hbond_distance_DH
_geom_hbond_distance_HA
_geom_hbond_distance_DA
_geom_hbond_angle_DHA
_geom_hbond_site_symmetry_A
O5 H5 N1 0.82 2.01 2.811(6) 163.9 3_666
O7 H1W O3 0.85 2.07 2.799(4) 143.0 1_565
O7 H2W O6 0.85 2.22 3.049(7) 164.9 4_576
O8 H3W O9 0.85 2.11 2.815 140.6 .
O8 H4W O10 0.85 2.39 2.839(6) 113.7 .
O9 H5W N4 0.85 2.40 2.961(4) 124.0 4_575
O9 H6W N9 0.85 2.29 2.947(4) 134.3 3_576
O10 H7W O3 0.85 2.21 3.003(7) 155.1 .
O10 H8W N9 0.85 2.54 3.356(7) 161.2 1_545

loop_
_geom_torsion_atom_site_label_1
_geom_torsion_atom_site_label_2
_geom_torsion_atom_site_label_3
_geom_torsion_atom_site_label_4
_geom_torsion
_geom_torsion_site_symmetry_1
O4 Mn1 O1 C18 143.4(4) 1_565
N8 Mn1 O1 C18 44.7(4) .
N3 Mn1 O1 C18 -55.1(4) 4_575
N2 Mn1 O1 C18 -128.6(4) 4_575
N10 Mn1 O1 C18 68.0(9) .
O8 Mn2 O2 C18 91.1(3) .
N7 Mn2 O2 C18 2.5(4) .
O7 Mn2 O2 C18 -82.0(3) .
N6 Mn2 O2 C18 117.1(13) .
N5 Mn2 O2 C18 -175.8(3) .
C5 N3 N4 C6 0.9(4) .
Mn1 N3 N4 C6 -167.9(3) 4_576
O2 Mn2 N5 C5 8.8(5) .
O8 Mn2 N5 C5 96.6(5) .
N7 Mn2 N5 C5 -168.7(4) .
O7 Mn2 N5 C5 -88.3(5) .
N6 Mn2 N5 C5 -175.9(5) .
O2 Mn2 N5 C6 -170.6(3) .
O8 Mn2 N5 C6 -82.8(3) .
N7 Mn2 N5 C6 11.9(4) .
O7 Mn2 N5 C6 92.4(3) .
N6 Mn2 N5 C6 4.7(3) .
O2 Mn2 N6 C7 59.7(15) .
O8 Mn2 N6 C7 85.7(3) .
N7 Mn2 N6 C7 175.8(3) .
O7 Mn2 N6 C7 -101.3(3) .
N5 Mn2 N6 C7 -8.7(3) .
O2 Mn2 N6 C11 -113.6(14) .
O8 Mn2 N6 C11 -87.6(3) .
N7 Mn2 N6 C11 2.5(3) .
O7 Mn2 N6 C11 85.4(3) .
N5 Mn2 N6 C11 178.0(3) .
O2 Mn2 N7 C12 -178.5(3) .
O8 Mn2 N7 C12 94.9(3) .
O7 Mn2 N7 C12 -84.5(3) .
N6 Mn2 N7 C12 6.2(3) .
N5 Mn2 N7 C12 -1.1(4) .
O2 Mn2 N7 N8 -22.1(4) .
O8 Mn2 N7 N8 -108.7(4) .
O7 Mn2 N7 N8 71.9(4) .
N6 Mn2 N7 N8 162.6(4) .
N5 Mn2 N7 N8 155.3(3) .
C12 N7 N8 C13 0.5(5) .
Mn2 N7 N8 C13 -157.8(3) .
C12 N7 N8 Mn1 164.8(3) .
Mn2 N7 N8 Mn1 6.4(6) .
O1 Mn1 N8 C13 165.0(3) .
O4 Mn1 N8 C13 70.7(3) 1_565
N3 Mn1 N8 C13 -96.9(3) 4_575
N2 Mn1 N8 C13 -35.1(6) 4_575
N10 Mn1 N8 C13 -11.1(3) .
O1 Mn1 N8 N7 2.7(4) .
O4 Mn1 N8 N7 -91.6(4) 1_565
N3 Mn1 N8 N7 100.9(3) 4_575
N2 Mn1 N8 N7 162.6(3) 4_575
N10 Mn1 N8 N7 -173.4(4) .
O1 Mn1 N10 C17 155.7(7) .
O4 Mn1 N10 C17 79.8(4) 1_565
N8 Mn1 N10 C17 -179.9(5) .
N3 Mn1 N10 C17 -80.6(4) 4_575
N2 Mn1 N10 C17 -7.8(4) 4_575
O1 Mn1 N10 C14 -12.9(10) .
O4 Mn1 N10 C14 -88.8(4) 1_565
N8 Mn1 N10 C14 11.5(3) .
N3 Mn1 N10 C14 110.8(4) 4_575
N2 Mn1 N10 C14 -176.3(4) 4_575
C4 N2 C1 C2 0.2(6) .
Mn1 N2 C1 C2 -179.3(4) 4_576
C3 N1 C2 C1 -3.4(10) .
N2 C1 C2 N1 2.7(8) .
C2 N1 C3 C4 1.4(10) .
C1 N2 C4 C3 -2.3(7) .
Mn1 N2 C4 C3 177.3(4) 4_576
C1 N2 C4 C5 -178.9(3) .
Mn1 N2 C4 C5 0.7(4) 4_576
N1 C3 C4 N2 1.5(9) .
N1 C3 C4 C5 177.9(6) .
N4 N3 C5 N5 -1.0(4) .
Mn1 N3 C5 N5 170.4(3) 4_576
N4 N3 C5 C4 177.9(3) .
Mn1 N3 C5 C4 -10.7(5) 4_576
C6 N5 C5 N3 0.6(4) .
Mn2 N5 C5 N3 -178.8(3) .
C6 N5 C5 C4 -178.2(4) .
Mn2 N5 C5 C4 2.4(8) .
N2 C4 C5 N3 6.6(6) .
C3 C4 C5 N3 -169.9(5) .
N2 C4 C5 N5 -174.7(4) .
C3 C4 C5 N5 8.8(8) .
N3 N4 C6 N5 -0.5(4) .
N3 N4 C6 C7 -179.8(3) .
C5 N5 C6 N4 0.0(4) .
Mn2 N5 C6 N4 179.6(2) .
C5 N5 C6 C7 179.3(3) .
Mn2 N5 C6 C7 -1.1(4) .
C11 N6 C7 C8 2.3(6) .
Mn2 N6 C7 C8 -171.0(3) .
C11 N6 C7 C6 -176.2(3) .
Mn2 N6 C7 C6 10.6(4) .
N4 C6 C7 N6 173.1(3) .
N5 C6 C7 N6 -6.1(5) .
N4 C6 C7 C8 -5.3(6) .
N5 C6 C7 C8 175.5(4) .
N6 C7 C8 C9 -1.0(6) .
C6 C7 C8 C9 177.3(4) .
C7 C8 C9 C10 -0.8(7) .
C8 C9 C10 C11 1.2(8) .
C7 N6 C11 C10 -1.8(6) .
Mn2 N6 C11 C10 171.4(3) .
C7 N6 C11 C12 177.1(4) .
Mn2 N6 C11 C12 -9.7(5) .
C9 C10 C11 N6 0.1(7) .
C9 C10 C11 C12 -178.6(4) .
N8 N7 C12 N9 -0.2(5) .
Mn2 N7 C12 N9 162.3(3) .
N8 N7 C12 C11 -176.2(4) .
Mn2 N7 C12 C11 -13.8(5) .
C13 N9 C12 N7 -0.2(5) .
C13 N9 C12 C11 175.3(4) .
N6 C11 C12 N7 15.2(6) .
C10 C11 C12 N7 -166.0(5) .
N6 C11 C12 N9 -160.1(4) .
C10 C11 C12 N9 18.7(8) .
N7 N8 C13 N9 -0.6(5) .
Mn1 N8 C13 N9 -166.7(3) .
N7 N8 C13 C14 176.0(4) .
Mn1 N8 C13 C14 9.9(6) .
C12 N9 C13 N8 0.5(5) .
C12 N9 C13 C14 -175.8(5) .
C17 N10 C14 C15 -0.9(8) .
Mn1 N10 C14 C15 169.1(5) .
C17 N10 C14 C13 179.4(5) .
Mn1 N10 C14 C13 -10.6(6) .
N8 C13 C14 N10 1.9(7) .
N9 C13 C14 N10 178.0(5) .
N8 C13 C14 C15 -177.9(6) .
N9 C13 C14 C15 -1.7(10) .
C16 N11 C15 C14 1.6(14) .
N10 C14 C15 N11 0.2(12) .
C13 C14 C15 N11 179.9(7) .
C15 N11 C16 C17 -2.7(14) .
C14 N10 C17 C16 -0.2(9) .
Mn1 N10 C17 C16 -168.4(5) .
N11 C16 C17 N10 2.1(12) .
Mn2 O2 C18 O1 44.5(5) .
Mn2 O2 C18 C19 -136.2(3) .
Mn1 O1 C18 O2 -84.1(5) .
Mn1 O1 C18 C19 96.5(5) .
O2 C18 C19 C24 178.7(4) .
O1 C18 C19 C24 -1.9(5) .
O2 C18 C19 C20 1.1(5) .
O1 C18 C19 C20 -179.5(4) .
C24 C19 C20 C21 0.1(6) .
C18 C19 C20 C21 177.8(4) .
C19 C20 C21 C22 0.5(6) .
C19 C20 C21 C25 -176.9(4) .
C20 C21 C22 C23 -1.3(6) .
C25 C21 C22 C23 176.1(4) .
C21 C22 C23 C24 1.4(6) .
C21 C22 C23 C26 -176.3(4) .
C20 C19 C24 C23 0.0(6) .
C18 C19 C24 C23 -177.7(4) .
C22 C23 C24 C19 -0.8(6) .
C26 C23 C24 C19 177.0(4) .
Mn1 O4 C25 O3 62.7(6) 1_545
Mn1 O4 C25 C21 -116.3(4) 1_545
C22 C21 C25 O3 -172.8(4) .
C20 C21 C25 O3 4.6(7) .
C22 C21 C25 O4 6.3(6) .
C20 C21 C25 O4 -176.3(4) .
C22 C23 C26 O6 169.6(6) .
C24 C23 C26 O6 -8.1(8) .
C22 C23 C26 O5 -12.5(7) .
C24 C23 C26 O5 169.8(5) .
